data_7152939
loop_
_publ_author_name
'Kusukawa, Takahiro'
'Matsumoto, Kazuya'
'Nakamura, Hajime'
'Iizuka, Wataru'
'Toyama, Keisuke'
'Takeshita, Shota'

_publ_section_title
;
 Four-component assembly in the crystalline state driven by
 amidinium-carboxylate salt bridge formation from an aqueous solution.
;
_journal_issue 22
_journal_name_full 'Organic &amp; biomolecular chemistry'
_journal_page_first 3692
_journal_page_last 3698
_journal_paper_doi 10.1039/c3ob40309b
_journal_volume 11
_journal_year 2013
_chemical_formula_moiety 'C16 H20 Cl2 N4 O2 '
_chemical_formula_sum 'C16 H20 Cl2 N4 O2'
_chemical_formula_weight 371.27
_space_group_IT_number 14
_symmetry_cell_setting monoclinic
_symmetry_Int_Tables_number 14
_symmetry_space_group_name_Hall '-P 2yn'
_symmetry_space_group_name_H-M 'P 1 21/n 1'
_cell_angle_alpha 90.0000
_cell_angle_beta 96.625(17)
_cell_angle_gamma 90.0000
_cell_formula_units_Z 4
_cell_length_a 22.853(5)
_cell_length_b 7.5764(14)
_cell_length_c 10.434(2)
_cell_measurement_reflns_used 22
_cell_measurement_temperature 213.1
_cell_measurement_theta_max 29.0
_cell_measurement_theta_min 25.1
_cell_volume 1794.5(6)
_computing_cell_refinement WinAFC
_computing_data_collection WinAFC
_computing_data_reduction CrystalStructure
_computing_publication_material 'CrystalStructure 3.8'
_computing_structure_refinement SHELXL
_computing_structure_solution SHELXS97
_diffrn_ambient_temperature 213
_diffrn_measured_fraction_theta_full 1.000
_diffrn_measured_fraction_theta_max 1.000
_diffrn_measurement_device_type 'Rigaku AFC7R'
_diffrn_measurement_method \w-2\q
_diffrn_radiation_type 'Cu K\a'
_diffrn_radiation_wavelength 1.54178
_diffrn_reflns_av_R_equivalents 0.039
_diffrn_reflns_limit_h_max 27
_diffrn_reflns_limit_h_min -19
_diffrn_reflns_limit_k_max 9
_diffrn_reflns_limit_k_min 0
_diffrn_reflns_limit_l_max 12
_diffrn_reflns_limit_l_min -12
_diffrn_reflns_number 4309
_diffrn_reflns_theta_full 66.79
_diffrn_reflns_theta_max 66.79
_diffrn_standards_decay_% -10.56
_diffrn_standards_interval_count 0
_diffrn_standards_number 3
_exptl_absorpt_coefficient_mu 3.396
_exptl_absorpt_correction_T_max 0.712
_exptl_absorpt_correction_T_min 0.515
_exptl_absorpt_correction_type psi-scan
_exptl_absorpt_process_details '(North, Phillips & Mathews, 1968)'
_exptl_crystal_colour colorless
_exptl_crystal_density_diffrn 1.374
_exptl_crystal_density_method 'not measured'
_exptl_crystal_description prismatic
_exptl_crystal_F_000 776.00
_exptl_crystal_size_max 0.80
_exptl_crystal_size_mid 0.10
_exptl_crystal_size_min 0.10
_refine_diff_density_max 0.60
_refine_diff_density_min -0.31
_refine_ls_extinction_method none
_refine_ls_goodness_of_fit_ref 1.025
_refine_ls_hydrogen_treatment refall
_refine_ls_number_parameters 248
_refine_ls_number_reflns 3183
_refine_ls_R_factor_gt 0.0423
_refine_ls_shift/su_max 0.0000
_refine_ls_structure_factor_coef Fsqd
_refine_ls_weighting_details 'w = 1/[\s^2^(Fo^2^)+(0.1322P)^2^+0.0460P] where P=(Fo^2^+2Fc^2^)/3'
_refine_ls_weighting_scheme calc
_refine_ls_wR_factor_ref 0.1547
_reflns_number_gt 2830
_reflns_number_total 3183
_reflns_threshold_expression F^2^>2.0\s(F^2^)
_cod_data_source_file c3ob40309b.txt
_cod_data_source_block '_kusu063'
_cod_original_cell_volume 1794.6(6)
_cod_original_formula_sum 'C16 H20 Cl2 N4 O2 '
_cod_database_code 7152939

loop_
_symmetry_equiv_pos_site_id
_symmetry_equiv_pos_as_xyz
1 +X,+Y,+Z
2 1/2-X,1/2+Y,1/2-Z
3 -X,-Y,-Z
4 1/2+X,1/2-Y,1/2+Z

loop_
_atom_site_label
_atom_site_type_symbol
_atom_site_fract_x
_atom_site_fract_y
_atom_site_fract_z
_atom_site_U_iso_or_equiv
_atom_site_adp_type
_atom_site_occupancy
_atom_site_symmetry_multiplicity
_atom_site_calc_flag
_atom_site_refinement_flags
Cl(1) Cl 0.160535(18) 0.78652(7) 0.68245(5) 0.0386(2) Uani 1.00 1 d .
Cl(2) Cl 0.158039(18) 0.99042(7) 0.17320(4) 0.0359(2) Uani 1.00 1 d .
O(1) O 0.20082(7) 1.00961(19) 0.46727(16) 0.0396(3) Uiso 1.00 1 d .
O(2) O 0.11459(7) 0.7136(2) 0.95410(16) 0.0512(4) Uiso 1.00 1 d .
N(1) N 0.18161(8) 0.4056(2) 0.92125(17) 0.0380(4) Uani 1.00 1 d .
N(2) N 0.20406(7) 0.1626(2) 0.80761(17) 0.0378(4) Uani 1.00 1 d .
N(3) N 0.22120(7) 0.3686(2) 0.43597(16) 0.0357(4) Uani 1.00 1 d .
N(4) N 0.20412(9) 0.6165(2) 0.3154(2) 0.0436(4) Uani 1.00 1 d .
C(1) C 0.10216(7) 0.2433(2) 0.80306(18) 0.0280(4) Uani 1.00 1 d .
C(2) C 0.06670(9) 0.1862(2) 0.89114(19) 0.0358(4) Uani 1.00 1 d .
C(3) C 0.00750(9) 0.1391(3) 0.8524(2) 0.0403(4) Uani 1.00 1 d .
C(4) C -0.01509(8) 0.1504(2) 0.7263(2) 0.0360(4) Uani 1.00 1 d .
C(5) C 0.00263(9) 0.3329(3) 0.2827(2) 0.0393(4) Uani 1.00 1 d .
C(6) C 0.03304(10) 0.4065(3) 0.19337(18) 0.0432(5) Uani 1.00 1 d .
C(7) C 0.09247(10) 0.4570(3) 0.2269(2) 0.0395(4) Uani 1.00 1 d .
C(8) C 0.12026(8) 0.4339(2) 0.34951(18) 0.0306(4) Uani 1.00 1 d .
C(9) C 0.11246(7) 0.3378(2) 0.57763(17) 0.0261(3) Uani 1.00 1 d .
C(10) C -0.00440(8) 0.2378(2) 0.50440(19) 0.0320(4) Uani 1.00 1 d .
C(11) C 0.07924(7) 0.2653(2) 0.66927(17) 0.0250(3) Uani 1.00 1 d .
C(12) C 0.01939(7) 0.2156(2) 0.63183(19) 0.0296(4) Uani 1.00 1 d .
C(13) C 0.08883(7) 0.3589(2) 0.44892(16) 0.0270(3) Uani 1.00 1 d .
C(14) C 0.02890(8) 0.3088(2) 0.41219(18) 0.0310(4) Uani 1.00 1 d .
C(15) C 0.16593(8) 0.2727(2) 0.84540(17) 0.0289(4) Uani 1.00 1 d .
C(16) C 0.18396(8) 0.4755(2) 0.36956(19) 0.0324(4) Uani 1.00 1 d .
H(1) H 0.0818 0.1781 0.9786 0.043 Uiso 1.00 1 c R
H(2) H -0.0164 0.0997 0.9142 0.048 Uiso 1.00 1 c R
H(3) H -0.0541 0.1146 0.7013 0.043 Uiso 1.00 1 c R
H(4) H -0.0365 0.2969 0.2594 0.047 Uiso 1.00 1 c R
H(5) H 0.0149 0.4243 0.1089 0.052 Uiso 1.00 1 c R
H(6) H 0.1134 0.5075 0.1637 0.047 Uiso 1.00 1 c R
H(7) H 0.1515 0.3731 0.6032 0.031 Uiso 1.00 1 c R
H(8) H -0.0437 0.2046 0.4794 0.038 Uiso 1.00 1 c R
H(9) H 0.2236(12) 0.419(3) 0.963(2) 0.055(7) Uiso 1.00 1 c .
H(10) H 0.1567(13) 0.487(4) 0.931(3) 0.059(8) Uiso 1.00 1 c .
H(11) H 0.2385(16) 0.188(4) 0.816(3) 0.068(9) Uiso 1.00 1 c .
H(12) H 0.1921(9) 0.058(3) 0.762(2) 0.035(5) Uiso 1.00 1 c .
H(13) H 0.2087(10) 0.268(3) 0.459(2) 0.039(6) Uiso 1.00 1 c .
H(14) H 0.2591(10) 0.394(2) 0.4361(19) 0.028(4) Uiso 1.00 1 c .
H(15) H 0.1737(14) 0.698(4) 0.270(3) 0.071(9) Uiso 1.00 1 c .
H(16) H 0.2437(12) 0.636(3) 0.318(2) 0.041(6) Uiso 1.00 1 c .
H(17) H 0.185(2) 0.937(8) 0.522(5) 0.150(19) Uiso 1.00 1 c .
H(18) H 0.1848(18) 0.997(5) 0.369(4) 0.100(13) Uiso 1.00 1 c .

loop_
_atom_site_aniso_label
_atom_site_aniso_U_11
_atom_site_aniso_U_22
_atom_site_aniso_U_33
_atom_site_aniso_U_12
_atom_site_aniso_U_13
_atom_site_aniso_U_23
Cl(1) 0.0271(3) 0.0445(3) 0.0446(3) -0.00350(17) 0.0052(2) 0.00229(19)
Cl(2) 0.0253(3) 0.0478(3) 0.0342(3) 0.00271(16) 0.0020(2) 0.00214(17)
N(1) 0.0312(8) 0.0429(10) 0.0389(9) -0.0019(7) -0.0007(6) -0.0051(7)
N(2) 0.0191(8) 0.0468(10) 0.0459(9) 0.0024(6) -0.0023(6) -0.0067(7)
N(3) 0.0239(8) 0.0395(9) 0.0449(9) -0.0009(6) 0.0085(6) 0.0088(7)
N(4) 0.0386(10) 0.0377(9) 0.0577(10) 0.0015(7) 0.0198(8) 0.0105(8)
C(1) 0.0211(8) 0.0317(8) 0.0312(9) 0.0013(6) 0.0037(6) -0.0005(7)
C(2) 0.0315(9) 0.0444(10) 0.0322(9) 0.0072(8) 0.0063(7) 0.0083(7)
C(3) 0.0296(9) 0.0488(11) 0.0452(11) 0.0019(8) 0.0152(8) 0.0139(9)
C(4) 0.0190(8) 0.0403(10) 0.0495(11) -0.0021(7) 0.0073(7) 0.0058(8)
C(5) 0.0316(9) 0.0459(11) 0.0372(10) 0.0056(8) -0.0101(7) -0.0041(8)
C(6) 0.0475(11) 0.0518(12) 0.0280(9) 0.0108(9) -0.0049(8) 0.0015(8)
C(7) 0.0469(11) 0.0427(11) 0.0295(9) 0.0090(9) 0.0072(8) 0.0053(8)
C(8) 0.0284(9) 0.0317(9) 0.0324(9) 0.0041(7) 0.0065(7) 0.0007(7)
C(9) 0.0171(7) 0.0307(8) 0.0302(8) -0.0004(6) 0.0017(6) -0.0004(6)
C(10) 0.0159(7) 0.0380(10) 0.0408(10) -0.0022(6) -0.0024(6) -0.0009(7)
C(11) 0.0186(7) 0.0274(8) 0.0290(8) 0.0021(6) 0.0022(6) -0.0003(6)
C(12) 0.0196(8) 0.0312(9) 0.0382(9) 0.0009(6) 0.0040(6) 0.0006(7)
C(13) 0.0217(8) 0.0299(8) 0.0291(8) 0.0030(6) 0.0022(6) -0.0018(6)
C(14) 0.0256(8) 0.0349(9) 0.0311(9) 0.0038(7) -0.0028(6) -0.0024(7)
C(15) 0.0241(8) 0.0377(9) 0.0237(8) -0.0007(6) -0.0021(6) 0.0052(6)
C(16) 0.0323(9) 0.0345(9) 0.0323(9) 0.0020(7) 0.0120(7) 0.0005(7)

loop_
_atom_type_symbol
_atom_type_description
_atom_type_scat_dispersion_real
_atom_type_scat_dispersion_imag
_atom_type_scat_source
C C 0.018 0.009
;
International Tables for Crystallography
(1992, Vol. C, Tables 4.2.6.8 and 6.1.1.4)
;
H H 0.000 0.000
;
International Tables for Crystallography
(1992, Vol. C, Table 6.1.1.4)
;
N N 0.031 0.018
;
International Tables for Crystallography
(1992, Vol. C, Tables 4.2.6.8 and 6.1.1.4)
;
O O 0.049 0.032
;
International Tables for Crystallography
(1992, Vol. C, Tables 4.2.6.8 and 6.1.1.4)
;
Cl Cl 0.364 0.702
;
International Tables for Crystallography
(1992, Vol. C, Tables 4.2.6.8 and 6.1.1.4)
;

loop_
_geom_angle_atom_site_label_1
_geom_angle_atom_site_label_2
_geom_angle_atom_site_label_3
_geom_angle
_geom_angle_publ_flag
C(2) C(1) C(11) 120.72(15) yes
C(2) C(1) C(15) 118.98(16) yes
C(11) C(1) C(15) 120.20(15) yes
C(1) C(2) C(3) 120.76(17) yes
C(2) C(3) C(4) 120.33(19) yes
C(3) C(4) C(12) 120.99(17) yes
C(6) C(5) C(14) 120.99(18) yes
C(5) C(6) C(7) 119.84(17) yes
C(6) C(7) C(8) 121.60(19) yes
C(7) C(8) C(13) 120.30(17) yes
C(7) C(8) C(16) 116.51(18) yes
C(13) C(8) C(16) 123.00(15) yes
C(11) C(9) C(13) 121.42(14) yes
C(12) C(10) C(14) 121.39(16) yes
C(1) C(11) C(9) 122.76(14) yes
C(1) C(11) C(12) 117.60(16) yes
C(9) C(11) C(12) 119.61(15) yes
C(4) C(12) C(10) 121.34(15) yes
C(4) C(12) C(11) 119.49(16) yes
C(10) C(12) C(11) 119.13(17) yes
C(8) C(13) C(9) 124.47(14) yes
C(8) C(13) C(14) 116.88(14) yes
C(9) C(13) C(14) 118.61(15) yes
C(5) C(14) C(10) 119.82(16) yes
C(5) C(14) C(13) 120.36(17) yes
C(10) C(14) C(13) 119.81(16) yes
N(1) C(15) N(2) 122.15(17) yes
N(1) C(15) C(1) 119.08(17) yes
N(2) C(15) C(1) 118.75(16) yes
N(3) C(16) N(4) 119.30(17) yes
N(3) C(16) C(8) 120.66(17) yes
N(4) C(16) C(8) 119.97(17) yes
H(17) O(1) H(18) 117(4) no
C(15) N(1) H(9) 121.4(16) no
C(15) N(1) H(10) 119(2) no
H(9) N(1) H(10) 119(2) no
C(15) N(2) H(11) 120(2) no
C(15) N(2) H(12) 121.6(14) no
H(11) N(2) H(12) 118(2) no
C(16) N(3) H(13) 118.6(16) no
C(16) N(3) H(14) 116.1(13) no
H(13) N(3) H(14) 123(2) no
C(16) N(4) H(15) 116.3(19) no
C(16) N(4) H(16) 120.9(15) no
H(15) N(4) H(16) 123(2) no
C(1) C(2) H(1) 119.6 no
C(3) C(2) H(1) 119.6 no
C(2) C(3) H(2) 119.8 no
C(4) C(3) H(2) 119.8 no
C(3) C(4) H(3) 119.5 no
C(12) C(4) H(3) 119.5 no
C(6) C(5) H(4) 119.5 no
C(14) C(5) H(4) 119.5 no
C(5) C(6) H(5) 120.1 no
C(7) C(6) H(5) 120.1 no
C(6) C(7) H(6) 119.2 no
C(8) C(7) H(6) 119.2 no
C(11) C(9) H(7) 119.3 no
C(13) C(9) H(7) 119.3 no
C(12) C(10) H(8) 119.3 no
C(14) C(10) H(8) 119.3 no

loop_
_geom_bond_atom_site_label_1
_geom_bond_atom_site_label_2
_geom_bond_distance
_geom_bond_publ_flag
N(1) C(15) 1.305(2) yes
N(2) C(15) 1.300(2) yes
N(3) C(16) 1.313(2) yes
N(4) C(16) 1.316(2) yes
C(1) C(2) 1.364(2) yes
C(1) C(11) 1.443(2) yes
C(1) C(15) 1.490(2) yes
C(2) C(3) 1.412(2) yes
C(3) C(4) 1.360(2) yes
C(4) C(12) 1.420(2) yes
C(5) C(6) 1.346(3) yes
C(5) C(14) 1.425(2) yes
C(6) C(7) 1.416(3) yes
C(7) C(8) 1.372(2) yes
C(8) C(13) 1.444(2) yes
C(8) C(16) 1.481(2) yes
C(9) C(11) 1.400(2) yes
C(9) C(13) 1.398(2) yes
C(10) C(12) 1.387(2) yes
C(10) C(14) 1.401(2) yes
C(11) C(12) 1.429(2) yes
C(13) C(14) 1.430(2) yes
N(1) H(9) 1.01(2) no
N(1) H(10) 0.85(3) no
N(2) H(11) 0.80(3) no
N(2) H(12) 0.95(2) no
N(4) H(15) 1.01(3) no
N(4) H(16) 0.91(2) no
C(2) H(1) 0.940 no
C(3) H(2) 0.940 no
C(4) H(3) 0.940 no
C(5) H(4) 0.940 no
C(6) H(5) 0.940 no
C(7) H(6) 0.940 no
C(9) H(7) 0.940 no
C(10) H(8) 0.940 no

loop_
_geom_contact_atom_site_label_1
_geom_contact_atom_site_label_2
_geom_contact_distance
_geom_contact_site_symmetry_2
Cl(1) O(1) 3.0369(17) .
Cl(1) O(2) 3.1826(18) .
Cl(1) N(2) 3.2428(19) 1_565
Cl(1) N(2) 3.2238(16) 2_556
Cl(2) O(1) 3.1145(16) .
Cl(2) O(2) 3.1761(16) 1_554
Cl(2) N(3) 3.2389(17) 2_555
Cl(2) N(4) 3.3133(19) .
Cl(2) N(4) 3.281(2) 2_555
O(1) Cl(1) 3.0369(17) .
O(1) Cl(2) 3.1145(16) .
O(1) N(1) 2.911(2) 2_556
O(1) N(3) 2.785(2) 1_565
O(1) N(4) 3.379(2) .
O(1) C(9) 3.482(2) 1_565
O(2) Cl(1) 3.1826(18) .
O(2) Cl(2) 3.1761(16) 1_556
O(2) N(1) 2.834(2) .
O(2) C(5) 3.447(2) 3_566
O(2) C(7) 3.532(2) 1_556
N(1) O(1) 2.911(2) 2_546
N(1) O(2) 2.834(2) .
N(2) Cl(1) 3.2428(19) 1_545
N(2) Cl(1) 3.2238(16) 2_546
N(3) Cl(2) 3.2389(17) 2_545
N(3) O(1) 2.785(2) 1_545
N(4) Cl(2) 3.3133(19) .
N(4) Cl(2) 3.281(2) 2_545
N(4) O(1) 3.379(2) .
C(3) C(6) 3.583(3) 3_566
C(4) C(6) 3.496(3) 3_566
C(4) C(7) 3.523(3) 3_566
C(5) O(2) 3.447(2) 3_566
C(5) C(12) 3.585(2) 3_566
C(6) C(3) 3.583(3) 3_566
C(6) C(4) 3.496(3) 3_566
C(7) O(2) 3.532(2) 1_554
C(7) C(4) 3.523(3) 3_566
C(9) O(1) 3.482(2) 1_545
C(12) C(5) 3.585(2) 3_566
Cl(1) H(4) 3.033 3_566
Cl(1) H(7) 3.240 .
Cl(1) H(8) 2.991 3_566
Cl(1) H(9) 3.35(3) 2_556
Cl(1) H(10) 3.46(3) .
Cl(1) H(11) 2.43(3) 2_556
Cl(1) H(12) 2.30(2) 1_565
Cl(1) H(17) 2.16(6) .
Cl(2) H(1) 2.891 1_564
Cl(2) H(2) 3.331 3_566
Cl(2) H(3) 2.950 3_566
Cl(2) H(14) 2.43(2) 2_555
Cl(2) H(15) 2.44(3) .
Cl(2) H(16) 3.56(2) .
Cl(2) H(16) 2.49(2) 2_555
Cl(2) H(18) 2.06(4) .
O(1) H(7) 3.352 1_565
O(1) H(9) 1.92(2) 2_556
O(1) H(10) 3.31(3) 2_556
O(1) H(11) 3.50(3) 2_556
O(1) H(12) 3.13(2) 1_565
O(1) H(13) 1.97(2) 1_565
O(1) H(14) 3.23(2) 1_565
O(1) H(15) 3.14(3) .
O(1) H(16) 3.43(2) .
O(1) H(16) 3.50(2) 2_555
O(1) H(17) 0.89(6) .
O(1) H(18) 1.05(4) .
O(2) H(2) 3.105 3_567
O(2) H(4) 2.690 3_566
O(2) H(5) 3.135 3_566
O(2) H(6) 2.690 1_556
O(2) H(9) 3.34(2) .
O(2) H(10) 2.00(3) .
O(2) H(14) 3.28(2) 2_556
O(2) H(15) 3.42(3) 1_556
N(1) H(6) 3.215 1_556
N(1) H(17) 3.04(5) 2_546
N(2) H(14) 3.39(2) 2_546
N(2) H(17) 3.42(5) 1_545
N(2) H(17) 3.59(5) 2_546
N(3) H(11) 3.58(3) 2_556
N(3) H(13) 0.86(2) .
N(3) H(14) 0.89(2) .
N(3) H(16) 3.35(2) 2_545
N(3) H(17) 3.51(6) 1_545
N(3) H(18) 2.99(4) 1_545
N(4) H(9) 3.53(2) 2_556
N(4) H(13) 3.03(2) .
N(4) H(14) 2.37(2) .
N(4) H(14) 3.54(2) 2_555
N(4) H(17) 3.31(6) .
N(4) H(18) 2.98(4) .
N(4) H(18) 3.48(4) 2_545
C(2) H(2) 3.267 3_557
C(2) H(5) 3.232 1_556
C(2) H(5) 3.490 3_566
C(3) H(2) 3.022 3_557
C(3) H(4) 3.590 3_556
C(3) H(5) 3.429 1_556
C(3) H(5) 3.378 3_566
C(4) H(4) 3.586 3_556
C(5) H(3) 3.586 3_556
C(6) H(1) 3.136 1_554
C(6) H(5) 3.463 3_565
C(7) H(1) 3.331 1_554
C(7) H(3) 3.466 3_566
C(7) H(10) 3.57(3) 1_554
C(8) H(13) 2.54(2) .
C(8) H(14) 3.21(2) .
C(9) H(13) 2.70(2) .
C(9) H(17) 3.54(6) 1_545
C(10) H(8) 3.525 3_556
C(11) H(4) 3.561 3_566
C(12) H(8) 3.455 3_556
C(13) H(8) 3.569 3_566
C(13) H(13) 2.82(2) .
C(14) H(3) 3.490 3_556
C(16) H(13) 1.88(2) .
C(16) H(14) 1.88(2) .
H(1) Cl(2) 2.891 1_546
H(1) C(6) 3.136 1_556
H(1) C(7) 3.331 1_556
H(1) H(2) 2.881 3_557
H(1) H(5) 2.855 1_556
H(1) H(6) 3.188 1_556
H(2) Cl(2) 3.331 3_566
H(2) O(2) 3.105 3_567
H(2) C(2) 3.267 3_557
H(2) C(3) 3.022 3_557
H(2) H(1) 2.881 3_557
H(2) H(2) 2.396 3_557
H(2) H(5) 3.218 1_556
H(3) Cl(2) 2.950 3_566
H(3) C(5) 3.586 3_556
H(3) C(7) 3.466 3_566
H(3) C(14) 3.490 3_556
H(3) H(6) 3.529 3_566
H(3) H(15) 3.123 3_566
H(3) H(17) 3.597 3_566
H(3) H(18) 3.111 3_566
H(4) Cl(1) 3.033 3_566
H(4) O(2) 2.690 3_566
H(4) C(3) 3.590 3_556
H(4) C(4) 3.586 3_556
H(4) C(11) 3.561 3_566
H(4) H(10) 3.596 3_566
H(5) O(2) 3.135 3_566
H(5) C(2) 3.232 1_554
H(5) C(2) 3.490 3_566
H(5) C(3) 3.429 1_554
H(5) C(3) 3.378 3_566
H(5) C(6) 3.463 3_565
H(5) H(1) 2.855 1_554
H(5) H(2) 3.218 1_554
H(5) H(5) 2.566 3_565
H(6) O(2) 2.690 1_554
H(6) N(1) 3.215 1_554
H(6) H(1) 3.188 1_554
H(6) H(3) 3.529 3_566
H(6) H(9) 3.521 1_554
H(6) H(10) 2.728 1_554
H(7) Cl(1) 3.240 .
H(7) O(1) 3.352 1_545
H(7) H(11) 3.495 2_556
H(7) H(13) 2.254 .
H(7) H(14) 3.178 .
H(7) H(17) 3.517 1_545
H(8) Cl(1) 2.991 3_566
H(8) C(10) 3.525 3_556
H(8) C(12) 3.455 3_556
H(8) C(13) 3.569 3_566
H(8) H(17) 3.408 3_566
H(9) Cl(1) 3.35(3) 2_546
H(9) O(1) 1.92(2) 2_546
H(9) O(2) 3.34(2) .
H(9) N(4) 3.53(2) 2_546
H(9) H(6) 3.521 1_556
H(9) H(12) 3.37(3) 2_556
H(9) H(13) 3.12(4) 2_556
H(9) H(16) 3.16(3) 2_546
H(9) H(17) 2.07(6) 2_546
H(9) H(18) 2.64(5) 2_546
H(10) Cl(1) 3.46(3) .
H(10) O(1) 3.31(3) 2_546
H(10) O(2) 2.00(3) .
H(10) C(7) 3.57(3) 1_556
H(10) H(4) 3.596 3_566
H(10) H(6) 2.728 1_556
H(11) Cl(1) 2.43(3) 2_546
H(11) O(1) 3.50(3) 2_546
H(11) N(3) 3.58(3) 2_546
H(11) H(7) 3.495 2_546
H(11) H(12) 3.37(4) 2_556
H(11) H(14) 3.40(4) 2_546
H(11) H(17) 2.97(6) 2_546
H(12) Cl(1) 2.30(2) 1_545
H(12) O(1) 3.13(2) 1_545
H(12) H(9) 3.37(3) 2_546
H(12) H(11) 3.37(4) 2_546
H(12) H(14) 3.45(3) 2_546
H(12) H(17) 2.66(6) 1_545
H(13) O(1) 1.97(2) 1_545
H(13) N(3) 0.86(2) .
H(13) N(4) 3.03(2) .
H(13) C(8) 2.54(2) .
H(13) C(9) 2.70(2) .
H(13) C(13) 2.82(2) .
H(13) C(16) 1.88(2) .
H(13) H(7) 2.254 .
H(13) H(9) 3.12(4) 2_546
H(13) H(14) 1.54(3) .
H(13) H(16) 3.29(3) .
H(13) H(16) 3.35(3) 2_545
H(13) H(17) 2.66(7) 1_545
H(13) H(18) 2.29(5) 1_545
H(14) Cl(2) 2.43(2) 2_545
H(14) O(1) 3.23(2) 1_545
H(14) O(2) 3.28(2) 2_546
H(14) N(2) 3.39(2) 2_556
H(14) N(3) 0.89(2) .
H(14) N(4) 2.37(2) .
H(14) N(4) 3.54(2) 2_545
H(14) C(8) 3.21(2) .
H(14) C(16) 1.88(2) .
H(14) H(7) 3.178 .
H(14) H(11) 3.40(4) 2_556
H(14) H(12) 3.45(3) 2_556
H(14) H(13) 1.54(3) .
H(14) H(15) 3.37(3) .
H(14) H(15) 3.16(4) 2_545
H(14) H(16) 2.21(3) .
H(14) H(16) 3.29(3) 2_545
H(14) H(18) 3.48(4) 1_545
H(15) Cl(2) 2.44(3) .
H(15) O(1) 3.14(3) .
H(15) O(2) 3.42(3) 1_554
H(15) H(3) 3.123 3_566
H(15) H(14) 3.37(3) .
H(15) H(14) 3.16(4) 2_555
H(15) H(17) 3.17(6) .
H(15) H(18) 2.49(5) .
H(16) Cl(2) 3.56(2) .
H(16) Cl(2) 2.49(2) 2_545
H(16) O(1) 3.43(2) .
H(16) O(1) 3.50(2) 2_545
H(16) N(3) 3.35(2) 2_555
H(16) H(9) 3.16(3) 2_556
H(16) H(13) 3.29(3) .
H(16) H(13) 3.35(3) 2_555
H(16) H(14) 2.21(3) .
H(16) H(14) 3.29(3) 2_555
H(16) H(17) 3.49(6) .
H(16) H(18) 3.12(4) .
H(16) H(18) 2.88(5) 2_545
H(17) Cl(1) 2.16(6) .
H(17) O(1) 0.89(6) .
H(17) N(1) 3.04(5) 2_556
H(17) N(2) 3.42(5) 1_565
H(17) N(2) 3.59(5) 2_556
H(17) N(3) 3.51(6) 1_565
H(17) N(4) 3.31(6) .
H(17) C(9) 3.54(6) 1_565
H(17) H(3) 3.597 3_566
H(17) H(7) 3.517 1_565
H(17) H(8) 3.408 3_566
H(17) H(9) 2.07(6) 2_556
H(17) H(11) 2.97(6) 2_556
H(17) H(12) 2.66(6) 1_565
H(17) H(13) 2.66(7) 1_565
H(17) H(15) 3.17(6) .
H(17) H(16) 3.49(6) .
H(17) H(18) 1.66(7) .
H(18) Cl(2) 2.06(4) .
H(18) O(1) 1.05(4) .
H(18) N(3) 2.99(4) 1_565
H(18) N(4) 2.98(4) .
H(18) N(4) 3.48(4) 2_555
H(18) H(3) 3.111 3_566
H(18) H(9) 2.64(4) 2_556
H(18) H(13) 2.29(5) 1_565
H(18) H(14) 3.48(4) 1_565
H(18) H(15) 2.49(5) .
H(18) H(16) 3.12(4) .
H(18) H(16) 2.88(5) 2_555
H(18) H(17) 1.66(7) .

loop_
_geom_torsion_atom_site_label_1
_geom_torsion_atom_site_label_2
_geom_torsion_atom_site_label_3
_geom_torsion_atom_site_label_4
_geom_torsion
C(2) C(1) C(11) C(9) 174.33(18)
C(2) C(1) C(11) C(12) -3.5(2)
C(11) C(1) C(2) C(3) 3.1(2)
C(2) C(1) C(15) N(1) -70.4(2)
C(2) C(1) C(15) N(2) 108.1(2)
C(15) C(1) C(2) C(3) -173.35(18)
C(11) C(1) C(15) N(1) 113.2(2)
C(11) C(1) C(15) N(2) -68.3(2)
C(15) C(1) C(11) C(9) -9.3(2)
C(15) C(1) C(11) C(12) 172.90(16)
C(1) C(2) C(3) C(4) -0.1(2)
C(2) C(3) C(4) C(12) -2.3(3)
C(3) C(4) C(12) C(10) -175.97(19)
C(3) C(4) C(12) C(11) 1.8(2)
C(6) C(5) C(14) C(10) 177.7(2)
C(6) C(5) C(14) C(13) -1.4(3)
C(14) C(5) C(6) C(7) 1.6(3)
C(5) C(6) C(7) C(8) -0.4(3)
C(6) C(7) C(8) C(13) -0.9(3)
C(6) C(7) C(8) C(16) 174.21(19)
C(7) C(8) C(13) C(9) -176.91(18)
C(7) C(8) C(13) C(14) 1.1(2)
C(7) C(8) C(16) N(3) -135.1(2)
C(7) C(8) C(16) N(4) 41.6(2)
C(13) C(8) C(16) N(3) 39.9(2)
C(13) C(8) C(16) N(4) -143.36(19)
C(16) C(8) C(13) C(9) 8.3(2)
C(16) C(8) C(13) C(14) -173.77(17)
C(11) C(9) C(13) C(8) 179.50(16)
C(11) C(9) C(13) C(14) 1.6(2)
C(13) C(9) C(11) C(1) -179.39(16)
C(13) C(9) C(11) C(12) -1.6(2)
C(12) C(10) C(14) C(5) -178.77(18)
C(12) C(10) C(14) C(13) 0.3(2)
C(14) C(10) C(12) C(4) 177.39(18)
C(14) C(10) C(12) C(11) -0.4(2)
C(1) C(11) C(12) C(4) 1.1(2)
C(1) C(11) C(12) C(10) 178.88(17)
C(9) C(11) C(12) C(4) -176.81(17)
C(9) C(11) C(12) C(10) 1.0(2)
C(8) C(13) C(14) C(5) 0.1(2)
C(8) C(13) C(14) C(10) -179.00(17)
C(9) C(13) C(14) C(5) 178.18(17)
C(9) C(13) C(14) C(10) -0.9(2)
